data_7238429
loop_
_publ_author_name
'Misra, Shafalika'
'Chauhan, Ashok K. S.'
'Srivastava, Ramesh C.'
'Duthie, Andrew'
'Butcher, R. J.'

_publ_section_title
;
 Controlled hydrolysis of aryltellurium trichlorides using
 2-pyrrolidinones: isolation and structural characterization of monomeric
 aryltellurium(IV) monohydroxides
;
_journal_issue 5
_journal_name_full 'RSC Advances'
_journal_page_first 808
_journal_paper_doi 10.1039/c1ra00409c
_journal_volume 1
_journal_year 2011
_chemical_formula_sum 'C12 H16 Br2 N2 O4 Te'
_chemical_formula_weight 539.690
_space_group_IT_number 15
_space_group_name_Hall '-C 2yc'
_space_group_name_H-M_alt 'C 1 2/c 1'
_symmetry_Int_Tables_number 15
_symmetry_space_group_name_Hall '-C 2yc'
_symmetry_space_group_name_H-M 'C 1 2/c 1'
_audit_creation_date 11-01-31
_audit_creation_method 'Created with Diamond (www.crystalimpact.com)'
_audit_update_record 11-01-31
_cell_angle_alpha 90.000
_cell_angle_beta 112.596(4)
_cell_angle_gamma 90.000
_cell_formula_units_Z 8
_cell_length_a 28.4093(10)
_cell_length_b 9.5781(2)
_cell_length_c 13.1483(4)
_cell_volume 3303.11(19)
_refine_ls_R_factor_all 0.054
_cod_data_source_file c1ra00409c.txt
_cod_data_source_block aksc-sm4
_cod_original_cell_volume 3303.1(2)
_cod_original_sg_symbol_Hall -C_2yc
_cod_database_code 7238429

loop_
_symmetry_equiv_pos_site_id
_symmetry_equiv_pos_as_xyz
1 'x, y, z'
2 '-x, y, 0.500-z'
3 '-x, -y, -z'
4 'x, -y, 0.500+z'
5 '0.500+x, 0.500+y, z'
6 '0.500-x, 0.500+y, 0.500-z'
7 '0.500-x, 0.500-y, -z'
8 '0.500+x, 0.500-y, 0.500+z'

loop_
_atom_site_aniso_label
_atom_site_aniso_U_11
_atom_site_aniso_U_22
_atom_site_aniso_U_33
_atom_site_aniso_U_12
_atom_site_aniso_U_13
_atom_site_aniso_U_23
Te 0.02748(10) 0.01669(9) 0.01669(9) 0.00226(7) 0.01036(7) -0.00110(6)
Br1 0.02900(15) 0.03599(17) 0.02336(14) -0.00889(12) 0.00511(11) -0.00441(11)
Br2 0.0685(2) 0.02435(16) 0.02948(16) -0.01947(15) 0.02220(15) -0.00993(12)
O1A 0.0346(11) 0.0296(11) 0.029(1) 0.0135(9) 0.0107(8) -0.0039(8)
O2A 0.0295(10) 0.0222(10) 0.027(1) 0.0066(8) 0.0142(8) 0.0014(8)
O1B 0.0253(11) 0.122(2) 0.0333(13) -0.0017(13) 0.0118(10) -0.0069(14)
O2B 0.0243(9) 0.0393(12) 0.0268(10) -0.0012(9) 0.0085(8) 0.0006(9)
N1A 0.0238(10) 0.0229(11) 0.0141(10) 0.0031(9) 0.0083(8) 0.0019(8)
N1B 0.0245(11) 0.0352(14) 0.015(1) -0.003(1) 0.0046(9) 0.0019(9)
C1A 0.0248(13) 0.0279(14) 0.0190(12) 0.0034(11) 0.0105(10) -0.0002(10)
C2A 0.0220(12) 0.0264(14) 0.0205(12) 0.004(1) 0.0114(10) 0.0009(10)
C3A 0.0217(12) 0.0207(13) 0.0255(13) 0.0003(10) 0.013(1) 0.0047(10)
C4A 0.0241(13) 0.0330(15) 0.0250(14) 0.0065(12) 0.0074(11) 0.0051(11)
C5A 0.0320(15) 0.0461(19) 0.0202(14) 0.0066(14) 0.0045(11) 0.0047(13)
C6A 0.0304(14) 0.0306(14) 0.0188(12) -0.0019(12) 0.0111(11) -0.0016(11)
C1B 0.0323(14) 0.0203(13) 0.0204(13) 0.0006(11) 0.0061(11) 0.0012(10)
C2B 0.0273(14) 0.0415(17) 0.0207(13) -0.0009(13) 0.0080(11) 0.0050(12)
C3B 0.0317(14) 0.0203(13) 0.0238(13) -0.0052(11) 0.0121(11) 0.0032(10)
C4B 0.0399(16) 0.0356(16) 0.0228(14) 0.0018(13) 0.0165(12) 0.0027(12)
C5B 0.057(2) 0.050(2) 0.0262(16) 0.0113(17) 0.0139(15) -0.0056(14)
C6B 0.0326(17) 0.133(4) 0.0213(16) 0.007(2) 0.0027(13) -0.005(2)

loop_
_atom_site_label
_atom_site_type_symbol
_atom_site_fract_x
_atom_site_fract_y
_atom_site_fract_z
_atom_site_occupancy
_atom_site_symmetry_multiplicity
_atom_site_Wyckoff_symbol
_atom_site_calc_flag
_atom_site_thermal_displace_type
_atom_site_U_iso_or_equiv
Te Te 0.6377(0) 0.2104(0) 0.3594(0) 1.000 8 f d Uani 0.01973(6)
Br1 Br 0.6985(0) 0.4045(0) 0.4866(0) 1.000 8 f d Uani 0.03094(8)
Br2 Br 0.5713(0) 0.0281(0) 0.2249(0) 1.000 8 f d Uani 0.03978(9)
O1A O 0.5988(1) 0.3691(2) 0.5913(2) 1.000 8 f d Uani 0.0315(4)
O2A O 0.6817(1) 0.0349(2) 0.5531(2) 1.000 8 f d Uani 0.0252(4)
O1B O 0.5098(1) 0.3760(3) 0.1394(2) 1.000 8 f d Uani 0.0601(8)
O2B O 0.6556(1) 0.2782(2) 0.1679(2) 1.000 8 f d Uani 0.0305(4)
N1A N 0.6583(1) 0.2015(2) 0.6516(2) 1.000 8 f d Uani 0.0199(4)
N1B N 0.5693(1) 0.3153(2) 0.0740(2) 1.000 8 f d Uani 0.0258(5)
C1A C 0.5938(1) 0.1926(3) 0.4611(2) 1.000 8 f d Uani 0.0232(5)
H1AA H 0.5595 0.2323 0.4204 1.000 8 f calc Uiso 0.02800
H1AB H 0.5894 0.0923 0.4735 1.000 8 f calc Uiso 0.02800
C2A C 0.6167(1) 0.2639(3) 0.5709(2) 1.000 8 f d Uani 0.0220(5)
C3A C 0.6879(1) 0.0922(3) 0.6394(2) 1.000 8 f d Uani 0.0214(5)
C4A C 0.7292(1) 0.0638(3) 0.7496(2) 1.000 8 f d Uani 0.0280(6)
H4AA H 0.7629 0.0898 0.7493 1.000 8 f calc Uiso 0.03400
H4AB H 0.7299 -0.0365 0.7684 1.000 8 f calc Uiso 0.03400
C5A C 0.7168(1) 0.1530(3) 0.8326(2) 1.000 8 f d Uani 0.0344(7)
H5AA H 0.7019 0.0949 0.8749 1.000 8 f calc Uiso 0.04100
H5AB H 0.7479 0.1990 0.8847 1.000 8 f calc Uiso 0.04100
C6A C 0.6783(1) 0.2615(3) 0.7634(2) 1.000 8 f d Uani 0.0261(6)
H6AA H 0.6507 0.2750 0.7908 1.000 8 f calc Uiso 0.03100
H6AB H 0.6952 0.3524 0.7646 1.000 8 f calc Uiso 0.03100
C1B C 0.5939(1) 0.3843(3) 0.2689(2) 1.000 8 f d Uani 0.0256(6)
H1BA H 0.5772 0.4284 0.3144 1.000 8 f calc Uiso 0.03100
H1BB H 0.6179 0.4537 0.2602 1.000 8 f calc Uiso 0.03100
C2B C 0.5539(1) 0.3565(3) 0.1579(2) 1.000 8 f d Uani 0.0302(6)
C3B C 0.6178(1) 0.2857(3) 0.0818(2) 1.000 8 f d Uani 0.0248(5)
C4B C 0.6159(1) 0.2635(3) -0.0323(2) 1.000 8 f d Uani 0.0314(6)
H4BA H 0.6296 0.1704 -0.0388 1.000 8 f calc Uiso 0.03800
H4BB H 0.6362 0.3356 -0.0511 1.000 8 f calc Uiso 0.03800
C5B C 0.5605(1) 0.2740(4) -0.1072(3) 1.000 8 f d Uani 0.0451(8)
H5BA H 0.5555 0.3510 -0.1606 1.000 8 f calc Uiso 0.05400
H5BB H 0.5491 0.1859 -0.1488 1.000 8 f calc Uiso 0.05400
C6B C 0.5315(1) 0.3006(6) -0.0393(3) 1.000 8 f d Uani 0.0644(13)
H6BA H 0.5081 0.2220 -0.0443 1.000 8 f calc Uiso 0.07700
H6BB H 0.5112 0.3872 -0.0632 1.000 8 f calc Uiso 0.07700

loop_
_atom_type_symbol
_atom_type_radius_bond
Te 1.200
Br 1.200
O 1.200
N 1.200
C 1.200
H 1.200

loop_
_geom_angle_atom_site_label_1
_geom_angle_atom_site_label_2
_geom_angle_atom_site_label_3
_geom_angle
_geom_angle_publ_flag
C1B Te C1A 93.12(11) no
C1B Te Br1 84.50(7) no
C1A Te Br1 93.22(7) no
C1B Te Br2 91.63(7) no
C1A Te Br2 85.93(7) no
Br1 Te Br2 175.99(1) no
C1B Te O2B 65.96(9) no
C1A Te O2B 156.06(8) no
Br1 Te O2B 96.02(4) no
Br2 Te O2B 83.32(4) no
C1B Te O2A 153.97(8) no
C1A Te O2A 64.35(8) no
Br1 Te O2A 84.01(4) no
Br2 Te O2A 99.12(4) no
O2B Te O2A 138.58(5) no
C3A O2A Te 114.73(16) no
C3B O2B Te 116.22(17) no
C2A N1A C3A 127.8(2) no
C2A N1A C6A 119.0(2) no
C3A N1A C6A 112.9(2) no
C3B N1B C2B 127.7(2) no
C3B N1B C6B 112.2(2) no
C2B N1B C6B 120.1(2) no
C2A C1A Te 114.80(17) no
C2A C1A H1AA 108.60 no
Te C1A H1AA 108.60 no
C2A C1A H1AB 108.60 no
Te C1A H1AB 108.60 no
H1AA C1A H1AB 107.50 no
O1A C2A N1A 120.0(2) no
O1A C2A C1A 122.0(2) no
N1A C2A C1A 117.9(2) no
O2A C3A N1A 125.0(2) no
O2A C3A C4A 127.0(2) no
N1A C3A C4A 108.0(2) no
C3A C4A C5A 106.2(2) no
C3A C4A H4AA 110.50 no
C5A C4A H4AA 110.50 no
C3A C4A H4AB 110.50 no
C5A C4A H4AB 110.50 no
H4AA C4A H4AB 108.70 no
C6A C5A C4A 105.3(2) no
C6A C5A H5AA 110.70 no
C4A C5A H5AA 110.70 no
C6A C5A H5AB 110.70 no
C4A C5A H5AB 110.70 no
H5AA C5A H5AB 108.80 no
N1A C6A C5A 104.0(2) no
N1A C6A H6AA 111.00 no
C5A C6A H6AA 111.00 no
N1A C6A H6AB 111.00 no
C5A C6A H6AB 111.00 no
H6AA C6A H6AB 109.00 no
C2B C1B Te 117.79(19) no
C2B C1B H1BA 107.90 no
Te C1B H1BA 107.90 no
C2B C1B H1BB 107.90 no
Te C1B H1BB 107.90 no
H1BA C1B H1BB 107.20 no
O1B C2B N1B 120.4(3) no
O1B C2B C1B 121.1(3) no
N1B C2B C1B 118.3(2) no
O2B C3B N1B 125.4(2) no
O2B C3B C4B 126.8(3) no
N1B C3B C4B 107.8(2) no
C3B C4B C5B 105.8(2) no
C3B C4B H4BA 110.60 no
C5B C4B H4BA 110.60 no
C3B C4B H4BB 110.60 no
C5B C4B H4BB 110.60 no
H4BA C4B H4BB 108.70 no
C6B C5B C4B 107.9(3) no
C6B C5B H5BA 110.10 no
C4B C5B H5BA 110.10 no
C6B C5B H5BB 110.10 no
C4B C5B H5BB 110.10 no
H5BA C5B H5BB 108.40 no
C5B C6B N1B 105.9(3) no
C5B C6B H6BA 110.60 no
N1B C6B H6BA 110.60 no
C5B C6B H6BB 110.60 no
N1B C6B H6BB 110.60 no
H6BA C6B H6BB 108.70 no

loop_
_geom_bond_atom_site_label_1
_geom_bond_atom_site_label_2
_geom_bond_distance
_geom_bond_publ_flag
Te C1B 2.145(3) no
Te C1A 2.159(2) no
Te Br1 2.6488(3) no
Te Br2 2.6784(3) no
Te O2B 2.8291(19) no
Te O2A 2.9036(18) no
O1A C2A 1.205(3) no
O2A C3A 1.211(3) no
O1B C2B 1.196(3) no
O2B C3B 1.227(3) no
N1A C2A 1.384(3) no
N1A C3A 1.390(3) no
N1A C6A 1.475(3) no
N1B C3B 1.372(3) no
N1B C2B 1.391(4) no
N1B C6B 1.470(4) no
C1A C2A 1.501(3) no
C1A H1AA 0.9900 no
C1A H1AB 0.9900 no
C3A C4A 1.498(4) no
C4A C5A 1.530(4) no
C4A H4AA 0.9900 no
C4A H4AB 0.9900 no
C5A C6A 1.529(4) no
C5A H5AA 0.9900 no
C5A H5AB 0.9900 no
C6A H6AA 0.9900 no
C6A H6AB 0.9900 no
C1B C2B 1.489(4) no
C1B H1BA 0.9900 no
C1B H1BB 0.9900 no
C3B C4B 1.495(4) no
C4B C5B 1.505(4) no
C4B H4BA 0.9900 no
C4B H4BB 0.9900 no
C5B C6B 1.452(5) no
C5B H5BA 0.9900 no
C5B H5BB 0.9900 no
C6B H6BA 0.9900 no
C6B H6BB 0.9900 no

loop_
_geom_hbond_atom_site_label_D
_geom_hbond_atom_site_label_H
_geom_hbond_atom_site_label_A
_geom_hbond_site_symmetry_A
_geom_hbond_distance_DH
_geom_hbond_distance_HA
_geom_hbond_distance_DA
_geom_hbond_angle_DHA
_geom_hbond_publ_flag
C1A H1AA O1B 2_655 0.9900 2.2800 3.241(4) 163.40 no
C4A H4AA O2B 7_656 0.9900 2.4900 3.383(3) 149.60 no
C4B H4BA O2A 4_554 0.9900 2.4800 3.363(4) 148.60 no
C5B H5BB Br2 4_554 0.9900 2.8600 3.723(3) 146.40 no
C6B H6BB O1B 3_665 0.9900 2.4600 3.394(6) 157.30 no

loop_
_geom_torsion_atom_site_label_1
_geom_torsion_atom_site_label_2
_geom_torsion_atom_site_label_3
_geom_torsion_atom_site_label_4
_geom_torsion
_geom_torsion_publ_flag
C1B Te O2A C3A -24.1(3) no
C1A Te O2A C3A -56.36(18) no
Br1 Te O2A C3A 40.13(17) no
Br2 Te O2A C3A -137.34(17) no
O2B Te O2A C3A 132.45(17) no
C1B Te O2B C3B -53.0(2) no
C1A Te O2B C3B -22.1(3) no
Br1 Te O2B C3B -134.23(19) no
Br2 Te O2B C3B 41.79(19) no
O2A Te O2B C3B 138.01(18) no
C1B Te C1A C2A -96.48(19) no
Br1 Te C1A C2A -11.82(18) no
Br2 Te C1A C2A 172.11(19) no
O2B Te C1A C2A -124.5(2) no
O2A Te C1A C2A 69.96(18) no
C3A N1A C2A O1A -170.7(3) no
C6A N1A C2A O1A 3.2(4) no
C3A N1A C2A C1A 12.2(4) no
C6A N1A C2A C1A -173.9(2) no
Te C1A C2A O1A 108.5(3) no
Te C1A C2A N1A -74.5(3) no
Te O2A C3A N1A 29.1(3) no
Te O2A C3A C4A -148.0(2) no
C2A N1A C3A O2A 1.0(4) no
C6A N1A C3A O2A -173.1(2) no
C2A N1A C3A C4A 178.6(2) no
C6A N1A C3A C4A 4.4(3) no
O2A C3A C4A C5A -174.5(3) no
N1A C3A C4A C5A 8.0(3) no
C3A C4A C5A C6A -16.7(3) no
C2A N1A C6A C5A 170.4(2) no
C3A N1A C6A C5A -14.9(3) no
C4A C5A C6A N1A 18.7(3) no
C1A Te C1B C2B -100.6(2) no
Br1 Te C1B C2B 166.5(2) no
Br2 Te C1B C2B -14.6(2) no
O2B Te C1B C2B 67.4(2) no
O2A Te C1B C2B -129.4(2) no
C3B N1B C2B O1B -178.4(3) no
C6B N1B C2B O1B 2.3(5) no
C3B N1B C2B C1B 5.6(4) no
C6B N1B C2B C1B -173.8(3) no
Te C1B C2B O1B 116.1(3) no
Te C1B C2B N1B -67.9(3) no
Te O2B C3B N1B 25.4(3) no
Te O2B C3B C4B -154.1(2) no
C2B N1B C3B O2B 7.3(4) no
C6B N1B C3B O2B -173.3(3) no
C2B N1B C3B C4B -173.2(3) no
C6B N1B C3B C4B 6.2(4) no
O2B C3B C4B C5B 175.9(3) no
N1B C3B C4B C5B -3.6(3) no
C3B C4B C5B C6B -0.3(4) no
C4B C5B C6B N1B 3.7(4) no
C3B N1B C6B C5B -6.3(4) no
C2B N1B C6B C5B 173.1(3) no
